data_2210635
loop_
_publ_author_name
'Ali, Hapipah M.'
'Najwa, Mohd Idris'
'Xie, Ming-Jin'
'Ng, Seik Weng'

_publ_section_title
;
 5-Chloro-1<i>H</i>-indole-3-carbaldehyde 4-chlorobenzoylhydrazone
;
_journal_coeditor_code HB2147
_journal_issue 10
_journal_name_full 'Acta Crystallographica Section E'
_journal_page_first o4531
_journal_page_last o4532
_journal_paper_doi 10.1107/S1600536806037196
_journal_volume 62
_journal_year 2006
_chemical_formula_iupac 'C16 H11 Cl2 N3 O'
_chemical_formula_moiety 'C16 H11 Cl2 N3 O'
_chemical_formula_sum 'C16 H11 Cl2 N3 O'
_chemical_formula_weight 332.18
_chemical_name_systematic
;
5-Chloro-1H-indole-3-carbaldehyde 4-chlorobenzoylhydrazone
;
_space_group_IT_number 14
_symmetry_cell_setting monoclinic
_symmetry_space_group_name_Hall '-P 2yn'
_symmetry_space_group_name_H-M 'P 1 21/n 1'
_atom_sites_solution_hydrogens geom
_atom_sites_solution_primary direct
_atom_sites_solution_secondary difmap
_audit_creation_method SHELXL-97
_cell_angle_alpha 90.00
_cell_angle_beta 93.2020(10)
_cell_angle_gamma 90.00
_cell_formula_units_Z 4
_cell_length_a 8.7172(8)
_cell_length_b 8.6686(8)
_cell_length_c 19.960(2)
_cell_measurement_reflns_used 3416
_cell_measurement_temperature 295(2)
_cell_measurement_theta_max 24.5
_cell_measurement_theta_min 2.5
_cell_volume 1505.9(2)
_computing_cell_refinement 'SAINT (Bruker, 2004)'
_computing_data_collection 'APEXII (Bruker, 2004)'
_computing_data_reduction SAINT
_computing_molecular_graphics 'X-SEED (Barbour, 2001)'
_computing_publication_material SHELXL97
_computing_structure_refinement 'SHELXL97 (Sheldrick, 1997)'
_computing_structure_solution 'SHELXS97 (Sheldrick, 1997)'
_diffrn_ambient_temperature 295(2)
_diffrn_measured_fraction_theta_full 0.99
_diffrn_measured_fraction_theta_max 0.99
_diffrn_measurement_device_type 'Bruker APEX-II area-detector'
_diffrn_measurement_method '\f and \w'
_diffrn_radiation_monochromator graphite
_diffrn_radiation_source 'fine-focus sealed tube'
_diffrn_radiation_type MoK\a
_diffrn_radiation_wavelength 0.71073
_diffrn_reflns_av_R_equivalents 0.0248
_diffrn_reflns_av_sigmaI/netI 0.0235
_diffrn_reflns_limit_h_max 10
_diffrn_reflns_limit_h_min -11
_diffrn_reflns_limit_k_max 11
_diffrn_reflns_limit_k_min -11
_diffrn_reflns_limit_l_max 25
_diffrn_reflns_limit_l_min -25
_diffrn_reflns_number 13557
_diffrn_reflns_theta_full 27.5
_diffrn_reflns_theta_max 27.50
_diffrn_reflns_theta_min 2.04
_diffrn_standards_decay_% 0
_diffrn_standards_interval_count 0
_diffrn_standards_interval_time 0
_diffrn_standards_number 0
_exptl_absorpt_coefficient_mu 0.435
_exptl_absorpt_correction_type none
_exptl_crystal_colour Yellow
_exptl_crystal_density_diffrn 1.465
_exptl_crystal_density_method 'not measured'
_exptl_crystal_description 'Irregular fragment'
_exptl_crystal_F_000 680
_exptl_crystal_size_max 0.49
_exptl_crystal_size_mid 0.47
_exptl_crystal_size_min 0.23
_refine_diff_density_max 0.46
_refine_diff_density_min -0.63
_refine_ls_extinction_method none
_refine_ls_goodness_of_fit_ref 1.030
_refine_ls_hydrogen_treatment mixed
_refine_ls_matrix_type full
_refine_ls_number_parameters 207
_refine_ls_number_reflns 3423
_refine_ls_number_restraints 2
_refine_ls_restrained_S_all 1.029
_refine_ls_R_factor_all 0.0856
_refine_ls_R_factor_gt 0.0512
_refine_ls_shift/su_max 0.001
_refine_ls_shift/su_mean 0.000
_refine_ls_structure_factor_coef Fsqd
_refine_ls_weighting_details 'calc w=1/[\s^2^(Fo^2^)+(0.0675P)^2^+0.7475P] where P=(Fo^2^+2Fc^2^)/3'
_refine_ls_weighting_scheme calc
_refine_ls_wR_factor_gt 0.1317
_refine_ls_wR_factor_ref 0.1552
_reflns_number_gt 2181
_reflns_number_total 3423
_reflns_threshold_expression I>2\s(I)
_cod_data_source_file hb2147.cif
_cod_data_source_block I
_cod_depositor_comments
;
The following automatic conversions were performed:
'_symmetry_cell_setting' value 'Monoclinic' changed to 'monoclinic'
according to '/home/saulius/struct/CIF-dictionaries/cif_core.dic'
dictionary named 'cif_core.dic' version 2.4.1 from 2010-06-29.

Automatic conversion script
Id: cif_fix_enum 1527 2010-12-29 10:47:43Z saulius 

The following automatic conversions were performed:

'_symmetry_cell_setting' value 'Monoclinic' changed to 'monoclinic'
according to /home/saulius/struct/CIF-dictionaries/cif_core.dic
dictionary named 'cif_core.dic' version 2.4.1 from 2010-06-29.

Automatic conversion script
Id: cif_fix_values 1715 2011-07-08 13:25:40Z adriana 
;
_cod_original_sg_symbol_H-M 'P 21/n'
_cod_database_code 2210635
_cod_database_fobs_code 2210635

loop_
_symmetry_equiv_pos_as_xyz
'x, y, z'
'-x+1/2, y+1/2, -z+1/2'
'-x, -y, -z'
'x-1/2, -y-1/2, z-1/2'

loop_
_atom_site_type_symbol
_atom_site_label
_atom_site_fract_x
_atom_site_fract_y
_atom_site_fract_z
_atom_site_U_iso_or_equiv
_atom_site_adp_type
_atom_site_calc_flag
_atom_site_refinement_flags
_atom_site_occupancy
Cl Cl1 0.10014(11) -0.33525(10) 0.52693(4) 0.0853(3) Uani d . 1
Cl Cl2 0.34286(13) -0.30193(11) 0.69859(8) 0.1215(5) Uani d . 1
O O1 0.3703(2) 0.3651(2) 0.45289(8) 0.0683(6) Uani d . 1
N N1 0.4325(3) 0.3636(2) 0.56324(9) 0.0536(6) Uani d D 1
H H1n 0.477(3) 0.4505(19) 0.5581(14) 0.064(8) Uiso d D 1
N N2 0.4598(2) 0.2768(2) 0.62142(9) 0.0478(5) Uani d . 1
N N3 0.6699(3) 0.2077(4) 0.83407(11) 0.0739(8) Uani d D 1
H H3n 0.719(4) 0.212(4) 0.8720(10) 0.109(13) Uiso d D 1
C C1 0.2964(3) 0.1425(3) 0.51291(11) 0.0467(6) Uani d . 1
C C2 0.3214(3) 0.0337(3) 0.46364(12) 0.0556(7) Uani d . 1
H H2 0.3799 0.0597 0.4277 0.067 Uiso calc R 1
C C3 0.2602(3) -0.1125(3) 0.46754(13) 0.0595(7) Uani d . 1
H H3 0.2782 -0.1853 0.4347 0.071 Uiso calc R 1
C C4 0.1724(3) -0.1499(3) 0.52033(13) 0.0562(7) Uani d . 1
C C5 0.1416(3) -0.0423(3) 0.56857(13) 0.0586(7) Uani d . 1
H H5 0.0794 -0.0675 0.6033 0.070 Uiso calc R 1
C C6 0.2042(3) 0.1033(3) 0.56461(12) 0.0530(6) Uani d . 1
H H6 0.1842 0.1762 0.5972 0.064 Uiso calc R 1
C C7 0.3683(3) 0.2975(3) 0.50756(11) 0.0518(6) Uani d . 1
C C8 0.5310(3) 0.3459(3) 0.67027(11) 0.0477(6) Uani d . 1
H H8 0.5584 0.4490 0.6664 0.057 Uiso calc R 1
C C9 0.5682(3) 0.2629(3) 0.73131(10) 0.0479(6) Uani d . 1
C C10 0.6527(3) 0.3190(4) 0.78671(12) 0.0618(7) Uani d . 1
H H10 0.6919 0.4185 0.7908 0.074 Uiso calc R 1
C C11 0.5994(3) 0.0760(4) 0.81107(12) 0.0648(8) Uani d . 1
C C12 0.5856(5) -0.0678(5) 0.84100(17) 0.0917(12) Uani d . 1
H H12 0.6275 -0.0857 0.8842 0.110 Uiso calc R 1
C C13 0.5095(5) -0.1824(5) 0.8058(2) 0.0976(13) Uani d . 1
H H13 0.5016 -0.2800 0.8247 0.117 Uiso calc R 1
C C14 0.4434(4) -0.1534(4) 0.74153(18) 0.0771(9) Uani d . 1
C C15 0.4536(3) -0.0125(3) 0.71096(14) 0.0586(7) Uani d . 1
H H15 0.4087 0.0046 0.6682 0.070 Uiso calc R 1
C C16 0.5336(3) 0.1048(3) 0.74591(11) 0.0503(6) Uani d . 1

loop_
_atom_site_aniso_label
_atom_site_aniso_U_11
_atom_site_aniso_U_22
_atom_site_aniso_U_33
_atom_site_aniso_U_12
_atom_site_aniso_U_13
_atom_site_aniso_U_23
Cl1 0.1104(7) 0.0644(5) 0.0805(6) -0.0241(4) -0.0011(5) -0.0131(4)
Cl2 0.1040(8) 0.0555(5) 0.2073(14) -0.0108(5) 0.0305(8) 0.0093(6)
O1 0.0968(14) 0.0729(12) 0.0325(8) -0.0167(11) -0.0200(9) 0.0119(8)
N1 0.0785(15) 0.0476(12) 0.0327(10) -0.0082(11) -0.0141(9) 0.0079(9)
N2 0.0610(12) 0.0500(11) 0.0308(9) -0.0044(9) -0.0095(8) 0.0045(8)
N3 0.0828(18) 0.108(2) 0.0296(11) 0.0145(16) -0.0107(11) 0.0052(13)
C1 0.0522(13) 0.0534(14) 0.0332(11) 0.0022(11) -0.0099(10) -0.0020(10)
C2 0.0629(16) 0.0686(17) 0.0345(12) -0.0028(13) -0.0032(11) -0.0059(11)
C3 0.0646(16) 0.0644(17) 0.0485(14) 0.0034(14) -0.0052(12) -0.0179(12)
C4 0.0586(15) 0.0575(16) 0.0511(14) -0.0049(12) -0.0083(12) -0.0103(12)
C5 0.0604(16) 0.0675(17) 0.0480(13) -0.0118(13) 0.0043(11) -0.0097(13)
C6 0.0545(14) 0.0609(16) 0.0432(13) -0.0005(12) -0.0015(11) -0.0126(11)
C7 0.0627(15) 0.0569(15) 0.0341(11) 0.0004(12) -0.0119(10) 0.0011(11)
C8 0.0604(15) 0.0492(13) 0.0324(11) -0.0041(11) -0.0068(10) 0.0026(10)
C9 0.0526(14) 0.0605(15) 0.0298(10) -0.0016(11) -0.0035(9) 0.0020(10)
C10 0.0680(17) 0.081(2) 0.0354(12) -0.0027(14) -0.0073(11) -0.0017(12)
C11 0.0711(18) 0.087(2) 0.0368(12) 0.0231(16) 0.0069(12) 0.0182(14)
C12 0.106(3) 0.112(3) 0.0594(19) 0.045(2) 0.0286(18) 0.046(2)
C13 0.111(3) 0.079(2) 0.108(3) 0.029(2) 0.054(2) 0.049(2)
C14 0.073(2) 0.0605(18) 0.101(2) 0.0098(15) 0.0285(18) 0.0229(17)
C15 0.0555(15) 0.0561(15) 0.0644(16) 0.0036(13) 0.0068(12) 0.0121(13)
C16 0.0522(14) 0.0615(15) 0.0373(11) 0.0096(12) 0.0033(10) 0.0105(11)

loop_
_atom_type_symbol
_atom_type_description
_atom_type_scat_dispersion_real
_atom_type_scat_dispersion_imag
_atom_type_scat_source
C C 0.0033 0.0016 'International Tables Vol C Tables 4.2.6.8 and 6.1.1.4'
H H 0.0000 0.0000 'International Tables Vol C Tables 4.2.6.8 and 6.1.1.4'
N N 0.0061 0.0033 'International Tables Vol C Tables 4.2.6.8 and 6.1.1.4'
O O 0.0106 0.0060 'International Tables Vol C Tables 4.2.6.8 and 6.1.1.4'
Cl Cl 0.1484 0.1585 'International Tables Vol C Tables 4.2.6.8 and 6.1.1.4'

loop_
_geom_angle_atom_site_label_1
_geom_angle_atom_site_label_2
_geom_angle_atom_site_label_3
_geom_angle
_geom_angle_publ_flag
C7 N1 N2 120.2(2) no
C7 N1 H1n 116.6(19) no
N2 N1 H1n 121.2(19) no
C8 N2 N1 115.9(2) no
C10 N3 C11 109.4(2) no
C10 N3 H3n 128(3) no
C11 N3 H3n 122(3) no
C6 C1 C2 118.8(2) no
C6 C1 C7 122.6(2) no
C2 C1 C7 118.6(2) no
C3 C2 C1 120.5(2) no
C3 C2 H2 119.8 no
C1 C2 H2 119.8 no
C4 C3 C2 119.6(2) no
C4 C3 H3 120.2 no
C2 C3 H3 120.2 no
C3 C4 C5 120.9(3) no
C3 C4 Cl1 119.8(2) no
C5 C4 Cl1 119.3(2) no
C4 C5 C6 119.1(3) no
C4 C5 H5 120.4 no
C6 C5 H5 120.4 no
C1 C6 C5 121.0(2) no
C1 C6 H6 119.5 no
C5 C6 H6 119.5 no
O1 C7 N1 120.0(2) no
O1 C7 C1 121.1(2) no
N1 C7 C1 118.9(2) no
N2 C8 C9 119.4(2) no
N2 C8 H8 120.3 no
C9 C8 H8 120.3 no
C10 C9 C8 126.0(2) no
C10 C9 C16 106.4(2) no
C8 C9 C16 127.6(2) no
N3 C10 C9 110.0(3) no
N3 C10 H10 125.0 no
C9 C10 H10 125.0 no
N3 C11 C12 130.8(3) no
N3 C11 C16 108.3(2) no
C12 C11 C16 120.9(3) no
C13 C12 C11 118.8(3) no
C13 C12 H12 120.6 no
C11 C12 H12 120.6 no
C12 C13 C14 120.2(3) no
C12 C13 H13 119.9 no
C14 C13 H13 119.9 no
C15 C14 C13 122.3(4) no
C15 C14 Cl2 118.7(3) no
C13 C14 Cl2 119.0(3) no
C14 C15 C16 118.0(3) no
C14 C15 H15 121.0 no
C16 C15 H15 121.0 no
C15 C16 C11 119.8(3) no
C15 C16 C9 134.2(2) no
C11 C16 C9 106.0(2) no

loop_
_geom_bond_atom_site_label_1
_geom_bond_atom_site_label_2
_geom_bond_distance
_geom_bond_publ_flag
Cl1 C4 1.733(3) no
Cl2 C14 1.754(4) no
O1 C7 1.240(3) no
N1 C7 1.344(3) no
N1 N2 1.393(3) no
N1 H1n 0.860(10) no
N2 C8 1.275(3) no
N3 C10 1.353(4) no
N3 C11 1.364(4) no
N3 H3n 0.850(10) no
C1 C6 1.385(3) no
C1 C2 1.388(3) no
C1 C7 1.489(4) no
C2 C3 1.379(4) no
C2 H2 0.9300 no
C3 C4 1.375(4) no
C3 H3 0.9300 no
C4 C5 1.378(4) no
C5 C6 1.378(4) no
C5 H5 0.9300 no
C6 H6 0.9300 no
C8 C9 1.436(3) no
C8 H8 0.9300 no
C9 C10 1.382(3) no
C9 C16 1.437(4) no
C10 H10 0.9300 no
C11 C12 1.390(5) no
C11 C16 1.414(3) no
C12 C13 1.367(6) no
C12 H12 0.9300 no
C13 C14 1.400(6) no
C13 H13 0.9300 no
C14 C15 1.371(4) no
C15 C16 1.397(4) no
C15 H15 0.9300 no

loop_
_geom_hbond_atom_site_label_D
_geom_hbond_atom_site_label_H
_geom_hbond_atom_site_label_A
_geom_hbond_site_symmetry_A
_geom_hbond_distance_DH
_geom_hbond_distance_HA
_geom_hbond_distance_DA
_geom_hbond_angle_DHA
_geom_hbond_publ_flag
N1 H1n O1 3_666 0.860(10) 2.100(10) 2.941(3) 167(3) yes
N3 H3n O1 4_666 0.850(10) 2.13(2) 2.935(3) 157(4) yes

loop_
_geom_torsion_atom_site_label_1
_geom_torsion_atom_site_label_2
_geom_torsion_atom_site_label_3
_geom_torsion_atom_site_label_4
_geom_torsion
_geom_torsion_publ_flag
C7 N1 N2 C8 175.1(2) no
C6 C1 C2 C3 -2.4(4) no
C7 C1 C2 C3 178.4(2) no
C1 C2 C3 C4 0.7(4) no
C2 C3 C4 C5 1.6(4) no
C2 C3 C4 Cl1 -178.0(2) no
C3 C4 C5 C6 -2.1(4) no
Cl1 C4 C5 C6 177.5(2) no
C2 C1 C6 C5 1.9(4) no
C7 C1 C6 C5 -178.9(2) no
C4 C5 C6 C1 0.3(4) no
N2 N1 C7 O1 -166.4(2) no
N2 N1 C7 C1 13.3(4) no
C6 C1 C7 O1 -137.3(3) no
C2 C1 C7 O1 41.9(4) no
C6 C1 C7 N1 43.0(4) no
C2 C1 C7 N1 -137.8(3) no
N1 N2 C8 C9 -177.9(2) no
N2 C8 C9 C10 175.8(3) no
N2 C8 C9 C16 -0.5(4) no
C11 N3 C10 C9 0.7(3) no
C8 C9 C10 N3 -177.9(3) no
C16 C9 C10 N3 -0.9(3) no
C10 N3 C11 C12 180.0(3) no
C10 N3 C11 C16 -0.2(3) no
N3 C11 C12 C13 -179.0(3) no
C16 C11 C12 C13 1.2(5) no
C11 C12 C13 C14 -1.7(5) no
C12 C13 C14 C15 1.0(5) no
C12 C13 C14 Cl2 -178.6(3) no
C13 C14 C15 C16 0.2(4) no
Cl2 C14 C15 C16 179.8(2) no
C14 C15 C16 C11 -0.7(4) no
C14 C15 C16 C9 -179.9(3) no
N3 C11 C16 C15 -179.8(2) no
C12 C11 C16 C15 0.0(4) no
N3 C11 C16 C9 -0.4(3) no
C12 C11 C16 C9 179.5(3) no
C10 C9 C16 C15 -179.9(3) no
C8 C9 C16 C15 -3.0(5) no
C10 C9 C16 C11 0.8(3) no
C8 C9 C16 C11 177.7(2) no

loop_
_cod_related_entry_id
_cod_related_entry_database
_cod_related_entry_code
1 ChemSpider 21178632
